data_7245312
loop_
_publ_author_name
'Wang, Xiong'
'Xu, Qi-Wei'
'Wei, Ming Ming'
'Chen, Jingyao'
'Wang, Honghao'
'Li, Xia'

_publ_section_title
;
 Lanthanide ternary mixed-ligand coordination polymers as fluorescent
 sensors for the sensitive and selective detection of chlorogenic acid
;
_journal_name_full CrystEngComm
_journal_paper_doi 10.1039/D2CE00954D
_journal_year 2022
_chemical_formula_moiety 'C29 H19 Dy N5 O7'
_chemical_formula_sum 'C29 H19 Dy N5 O7'
_chemical_formula_weight 711.99
_space_group_crystal_system monoclinic
_space_group_IT_number 14
_space_group_name_Hall '-P 2yn'
_space_group_name_H-M_alt 'P 1 21/n 1'
_atom_sites_solution_hydrogens mixed
_atom_sites_solution_primary iterative
_audit_creation_date 2019-04-19
_audit_creation_method
;
Olex2 1.2
(compiled 2017.08.10 svn.r3458 for OlexSys, GUI svn.r5381)
;
_audit_update_record
;
2022-04-18 deposited with the CCDC.	2022-08-15 downloaded from the CCDC.
;
_cell_angle_alpha 90
_cell_angle_beta 92.5950(10)
_cell_angle_gamma 90
_cell_formula_units_Z 4
_cell_length_a 7.9218(3)
_cell_length_b 17.3785(5)
_cell_length_c 18.6160(6)
_cell_measurement_reflns_used 9873
_cell_measurement_temperature 293(2)
_cell_measurement_theta_max 27.521
_cell_measurement_theta_min 3.075
_cell_volume 2560.22(15)
_computing_cell_refinement 'SAINT V8.38A (?, 2016)'
_computing_data_reduction 'SAINT V8.38A (?, 2016)'
_computing_molecular_graphics 'Olex2 (Dolomanov et al., 2009)'
_computing_publication_material 'Olex2 (Dolomanov et al., 2009)'
_computing_structure_refinement 'XL (Sheldrick, 2008)'
_computing_structure_solution
;
Superflip (Palatinus & Chapuis, 2007;Palatinus & van der Lee, 2008;
Palatinus et al., 2012)
;
_diffrn_ambient_temperature 293(2)
_diffrn_measured_fraction_theta_full 0.998
_diffrn_measured_fraction_theta_max 0.997
_diffrn_measurement_device_type 'CCD area detector'
_diffrn_measurement_method 'phi and omega scans'
_diffrn_radiation_monochromator graphite
_diffrn_radiation_type MoK\a
_diffrn_radiation_wavelength 0.71073
_diffrn_reflns_av_R_equivalents 0.0510
_diffrn_reflns_av_unetI/netI 0.0388
_diffrn_reflns_Laue_measured_fraction_full 0.998
_diffrn_reflns_Laue_measured_fraction_max 0.997
_diffrn_reflns_limit_h_max 10
_diffrn_reflns_limit_h_min -10
_diffrn_reflns_limit_k_max 22
_diffrn_reflns_limit_k_min -22
_diffrn_reflns_limit_l_max 24
_diffrn_reflns_limit_l_min -23
_diffrn_reflns_number 40570
_diffrn_reflns_point_group_measured_fraction_full 0.998
_diffrn_reflns_point_group_measured_fraction_max 0.997
_diffrn_reflns_theta_full 25.242
_diffrn_reflns_theta_max 27.554
_diffrn_reflns_theta_min 2.991
_exptl_absorpt_coefficient_mu 2.980
_exptl_absorpt_correction_T_max 0.7456
_exptl_absorpt_correction_T_min 0.5825
_exptl_absorpt_correction_type multi-scan
_exptl_absorpt_process_details
;
SADABS-2016/2 (Bruker,2016/2) was used for absorption correction.
wR2(int) was 0.0821 before and 0.0563 after correction.
The Ratio of minimum to maximum transmission is 0.7812.
The \l/2 correction factor is Not present.
;
_exptl_crystal_colour colourless
_exptl_crystal_density_diffrn 1.847
_exptl_crystal_description block
_exptl_crystal_F_000 1400
_exptl_crystal_size_max 0.35
_exptl_crystal_size_mid 0.24
_exptl_crystal_size_min 0.12
_refine_diff_density_max 2.375
_refine_diff_density_min -0.758
_refine_diff_density_rms 0.115
_refine_ls_extinction_method none
_refine_ls_goodness_of_fit_ref 1.025
_refine_ls_hydrogen_treatment constr
_refine_ls_matrix_type full
_refine_ls_number_parameters 380
_refine_ls_number_reflns 5899
_refine_ls_number_restraints 1
_refine_ls_restrained_S_all 1.025
_refine_ls_R_factor_all 0.0475
_refine_ls_R_factor_gt 0.0305
_refine_ls_shift/su_max 0.001
_refine_ls_shift/su_mean 0.000
_refine_ls_structure_factor_coef Fsqd
_refine_ls_weighting_details 'w=1/[\s^2^(Fo^2^)+(0.0270P)^2^+5.9420P] where P=(Fo^2^+2Fc^2^)/3'
_refine_ls_weighting_scheme calc
_refine_ls_wR_factor_gt 0.0637
_refine_ls_wR_factor_ref 0.0685
_reflns_Friedel_coverage 0.000
_reflns_number_gt 4767
_reflns_number_total 5899
_reflns_threshold_expression 'I > 2\s(I)'
_cod_data_source_file d2ce00954d2.cif
_cod_data_source_block 222_CCDC1
_cod_database_code 7245312
_shelx_shelxl_version_number 2016/6
_shelx_space_group_comment
;
The symmetry employed for this shelxl refinement is uniquely defined
by the following loop, which should always be used as a source of
symmetry information in preference to the above space-group names.
They are only intended as comments.
;
_shelx_estimated_absorpt_t_max 0.716
_shelx_estimated_absorpt_t_min 0.422
_olex2_refinement_description
;
1. Fixed Uiso
 At 1.2 times of:
  All C(H) groups, All N(H) groups
 At 1.5 times of:
  All O(H,H) groups
2. Restrained distances
 H7A_$1-H23_$2
 2.2 with sigma of 0.02
3.a Rotating group:
 O7(H7A,H7B)
3.b Aromatic/amide H refined with riding coordinates:
 N4(H4), C3(H3), C26(H26), C23(H23), C24(H24), C12(H12), C2(H2), C19(H19),
 C16(H16), C9(H9), C15(H15), C27(H27), C18(H18), C1(H1), C10(H10), C8(H8),
 C11(H11)
;
_olex2_submission_special_instructions 'No special instructions were received'

loop_
_space_group_symop_operation_xyz
'x, y, z'
'-x+1/2, y+1/2, -z+1/2'
'-x, -y, -z'
'x-1/2, -y-1/2, z-1/2'

loop_
_atom_site_label
_atom_site_type_symbol
_atom_site_fract_x
_atom_site_fract_y
_atom_site_fract_z
_atom_site_U_iso_or_equiv
_atom_site_adp_type
_atom_site_occupancy
_atom_site_site_symmetry_order
_atom_site_calc_flag
_atom_site_refinement_flags_posn
_atom_site_refinement_flags_adp
_atom_site_refinement_flags_occupancy
_atom_site_disorder_assembly
_atom_site_disorder_group
Dy1 Dy 0.31563(2) 0.46390(2) 0.59758(2) 0.01663(6) Uani 1 1 d . . . . .
O1 O 0.4976(3) 0.39475(16) 0.53218(15) 0.0296(6) Uani 1 1 d . . . . .
O3 O -0.1596(4) -0.34804(15) 0.41171(15) 0.0292(6) Uani 1 1 d . . . . .
O5 O 0.1963(3) 0.46489(16) 0.47710(13) 0.0235(6) Uani 1 1 d . . . . .
O6 O -0.0347(3) 0.48940(16) 0.40754(13) 0.0258(6) Uani 1 1 d . . . . .
O7 O 0.5991(3) 0.51352(17) 0.63746(15) 0.0289(6) Uani 1 1 d . . . . .
H7A H 0.597025 0.563285 0.641335 0.043 Uiso 1 1 d DGR . . . .
H7B H 0.670695 0.505396 0.604354 0.043 Uiso 1 1 d GR . . . .
O2 O 0.6573(4) 0.40822(14) 0.43865(14) 0.0272(6) Uani 1 1 d . . . . .
O4 O -0.0666(4) -0.37118(15) 0.30395(15) 0.0307(7) Uani 1 1 d . . . . .
N2 N 0.2669(4) 0.51762(17) 0.72100(16) 0.0200(7) Uani 1 1 d . . . . .
N3 N 0.3038(4) 0.01115(17) 0.40029(17) 0.0212(7) Uani 1 1 d . . . . .
N4 N 0.3724(4) 0.06024(17) 0.29714(17) 0.0206(7) Uani 1 1 d . . . . .
H4 H 0.414176 0.091536 0.266877 0.025 Uiso 1 1 calc R . . . .
C3 C 0.5672(6) 0.2990(3) 0.8189(3) 0.0409(12) Uani 1 1 d . . . . .
H3 H 0.605993 0.268681 0.857449 0.049 Uiso 1 1 calc R . . . .
N5 N 0.2921(4) -0.00631(18) 0.27946(17) 0.0227(7) Uani 1 1 d . . . . .
N1 N 0.4443(4) 0.38620(18) 0.70214(17) 0.0232(7) Uani 1 1 d . . . . .
C26 C 0.0909(6) -0.2206(2) 0.4177(2) 0.0333(10) Uani 1 1 d . . . . .
H26 H 0.092198 -0.246803 0.461298 0.040 Uiso 1 1 calc R . . . .
C23 C 0.0813(5) -0.1402(2) 0.2901(2) 0.0251(9) Uani 1 1 d . . . . .
H23 H 0.074912 -0.113159 0.246959 0.030 Uiso 1 1 calc DR . . . .
C29 C 0.0453(5) 0.4871(2) 0.4661(2) 0.0201(8) Uani 1 1 d . . . . .
C24 C 0.0048(5) -0.2109(2) 0.2943(2) 0.0273(9) Uani 1 1 d . . . . .
H24 H -0.050508 -0.231485 0.253533 0.033 Uiso 1 1 calc R . . . .
C12 C 0.1765(5) 0.5806(2) 0.7304(2) 0.0268(9) Uani 1 1 d . . . . .
H12 H 0.137814 0.607999 0.689980 0.032 Uiso 1 1 calc R . . . .
C2 C 0.5978(6) 0.2777(3) 0.7503(3) 0.0457(13) Uani 1 1 d . . . . .
H2 H 0.660086 0.233651 0.741432 0.055 Uiso 1 1 calc R . . . .
C25 C 0.0082(5) -0.2520(2) 0.3576(2) 0.0211(8) Uani 1 1 d . . . . .
C19 C 0.4135(5) 0.2428(2) 0.4898(2) 0.0239(8) Uani 1 1 d . . . . .
H19 H 0.363834 0.261694 0.530562 0.029 Uiso 1 1 calc R . . . .
C21 C 0.2541(4) -0.0340(2) 0.34326(19) 0.0189(7) Uani 1 1 d . . . . .
C16 C 0.5644(5) 0.1848(2) 0.3702(2) 0.0247(9) Uani 1 1 d . . . . .
H16 H 0.617574 0.165458 0.330458 0.030 Uiso 1 1 calc R . . . .
C14 C 0.5305(4) 0.2868(2) 0.45544(19) 0.0171(7) Uani 1 1 d . . . . .
C22 C 0.1677(4) -0.1089(2) 0.3493(2) 0.0195(8) Uani 1 1 d . . . . .
C28 C -0.0772(5) -0.3295(2) 0.3581(2) 0.0226(8) Uani 1 1 d . . . . .
C20 C 0.3774(5) 0.0703(2) 0.3682(2) 0.0199(8) Uani 1 1 d . . . . .
C9 C 0.4410(6) 0.3936(3) 0.9015(2) 0.0426(12) Uani 1 1 d . . . . .
H9 H 0.479878 0.365594 0.941505 0.051 Uiso 1 1 calc R . . . .
C6 C 0.3228(5) 0.4783(2) 0.7804(2) 0.0211(8) Uani 1 1 d . . . . .
C17 C 0.4420(5) 0.1417(2) 0.40238(19) 0.0185(7) Uani 1 1 d . . . . .
C15 C 0.6076(5) 0.2565(2) 0.3970(2) 0.0248(9) Uani 1 1 d . . . . .
H15 H 0.690538 0.284961 0.375222 0.030 Uiso 1 1 calc R . . . .
C13 C 0.5656(4) 0.3693(2) 0.47722(19) 0.0183(8) Uani 1 1 d . . . . .
C27 C 0.1724(6) -0.1497(2) 0.4133(2) 0.0336(10) Uani 1 1 d . . . . .
H27 H 0.230232 -0.129598 0.453675 0.040 Uiso 1 1 calc R . . . .
C4 C 0.4771(5) 0.3667(3) 0.8311(2) 0.0321(10) Uani 1 1 d . . . . .
C7 C 0.2893(5) 0.5023(3) 0.8503(2) 0.0293(9) Uani 1 1 d . . . . .
C18 C 0.3701(5) 0.1703(2) 0.4637(2) 0.0229(8) Uani 1 1 d . . . . .
H18 H 0.292330 0.140569 0.487413 0.027 Uiso 1 1 calc R . . . .
C5 C 0.4175(5) 0.4093(2) 0.7706(2) 0.0234(8) Uani 1 1 d . . . . .
C1 C 0.5341(5) 0.3231(2) 0.6934(2) 0.0327(10) Uani 1 1 d . . . . .
H1 H 0.556160 0.308053 0.646776 0.039 Uiso 1 1 calc R . . . .
C10 C 0.1919(6) 0.5691(3) 0.8575(2) 0.0398(11) Uani 1 1 d . . . . .
H10 H 0.165722 0.586567 0.902853 0.048 Uiso 1 1 calc R . . . .
C8 C 0.3525(6) 0.4581(3) 0.9110(2) 0.0402(11) Uani 1 1 d . . . . .
H8 H 0.331732 0.474541 0.957342 0.048 Uiso 1 1 calc R . . . .
C11 C 0.1365(6) 0.6079(3) 0.7983(2) 0.0387(11) Uani 1 1 d . . . . .
H11 H 0.072325 0.652292 0.802519 0.046 Uiso 1 1 calc R . . . .

loop_
_atom_site_aniso_label
_atom_site_aniso_U_11
_atom_site_aniso_U_22
_atom_site_aniso_U_33
_atom_site_aniso_U_23
_atom_site_aniso_U_13
_atom_site_aniso_U_12
Dy1 0.02014(9) 0.01429(9) 0.01568(9) -0.00294(7) 0.00326(6) -0.00373(7)
O1 0.0290(15) 0.0272(15) 0.0332(16) -0.0155(13) 0.0077(12) -0.0043(12)
O3 0.0346(16) 0.0206(15) 0.0336(16) -0.0027(12) 0.0148(13) -0.0109(12)
O5 0.0195(13) 0.0331(15) 0.0184(13) -0.0021(12) 0.0049(10) -0.0035(12)
O6 0.0250(14) 0.0372(16) 0.0155(14) -0.0027(11) 0.0029(11) -0.0013(12)
O7 0.0240(14) 0.0369(17) 0.0263(15) -0.0034(12) 0.0075(12) -0.0074(12)
O2 0.0390(16) 0.0146(14) 0.0285(15) -0.0010(11) 0.0053(13) -0.0084(12)
O4 0.0401(17) 0.0196(15) 0.0329(16) -0.0096(12) 0.0065(13) -0.0064(12)
N2 0.0204(16) 0.0187(16) 0.0210(16) -0.0031(12) 0.0030(13) -0.0041(12)
N3 0.0262(17) 0.0126(15) 0.0252(17) -0.0016(12) 0.0047(14) -0.0050(13)
N4 0.0261(16) 0.0127(15) 0.0235(17) 0.0034(12) 0.0051(14) -0.0061(13)
C3 0.034(3) 0.038(3) 0.050(3) 0.015(2) -0.010(2) -0.002(2)
N5 0.0254(17) 0.0168(16) 0.0260(18) -0.0039(13) 0.0032(14) -0.0074(13)
N1 0.0215(16) 0.0190(16) 0.0295(18) -0.0032(13) 0.0044(14) -0.0019(13)
C26 0.055(3) 0.025(2) 0.021(2) 0.0007(17) 0.007(2) -0.019(2)
C23 0.032(2) 0.0170(19) 0.026(2) 0.0047(16) -0.0029(17) -0.0059(16)
C29 0.0212(19) 0.0215(19) 0.0180(19) 0.0000(14) 0.0049(15) -0.0071(15)
C24 0.035(2) 0.019(2) 0.026(2) -0.0005(16) -0.0075(18) -0.0067(17)
C12 0.030(2) 0.022(2) 0.028(2) -0.0076(16) -0.0003(17) -0.0002(17)
C2 0.033(3) 0.029(3) 0.074(4) 0.002(2) -0.010(2) 0.008(2)
C25 0.0207(18) 0.0144(19) 0.029(2) -0.0044(15) 0.0092(16) -0.0048(15)
C19 0.031(2) 0.024(2) 0.0173(19) -0.0062(15) 0.0076(16) -0.0055(17)
C21 0.0201(17) 0.0117(17) 0.0252(19) -0.0027(15) 0.0040(15) -0.0024(15)
C16 0.026(2) 0.021(2) 0.028(2) -0.0095(16) 0.0108(17) -0.0040(16)
C14 0.0193(18) 0.0128(17) 0.0193(18) -0.0008(14) 0.0006(14) -0.0019(14)
C22 0.0204(18) 0.0103(17) 0.028(2) -0.0007(15) 0.0056(15) -0.0031(14)
C28 0.0203(19) 0.0153(19) 0.032(2) -0.0020(16) 0.0040(16) -0.0049(15)
C20 0.0207(18) 0.0149(18) 0.024(2) -0.0005(15) 0.0022(16) -0.0015(15)
C9 0.039(3) 0.059(3) 0.029(2) 0.019(2) -0.006(2) -0.011(2)
C6 0.0184(18) 0.025(2) 0.0200(19) -0.0022(15) 0.0034(15) -0.0071(15)
C17 0.0219(19) 0.0113(17) 0.0219(19) 0.0001(14) -0.0019(15) -0.0024(14)
C15 0.027(2) 0.0167(19) 0.032(2) -0.0028(16) 0.0080(17) -0.0081(16)
C13 0.0184(18) 0.0172(19) 0.0188(19) -0.0061(14) -0.0039(15) -0.0012(15)
C27 0.049(3) 0.026(2) 0.026(2) -0.0050(17) 0.003(2) -0.018(2)
C4 0.024(2) 0.041(3) 0.031(2) 0.0095(19) -0.0029(18) -0.0101(19)
C7 0.028(2) 0.039(2) 0.022(2) -0.0064(18) 0.0038(17) -0.0107(19)
C18 0.028(2) 0.021(2) 0.0198(19) 0.0012(15) 0.0036(16) -0.0107(16)
C5 0.0180(18) 0.029(2) 0.023(2) 0.0018(16) 0.0024(15) -0.0077(16)
C1 0.030(2) 0.028(2) 0.040(3) -0.0069(19) 0.0010(19) 0.0005(18)
C10 0.041(3) 0.051(3) 0.028(2) -0.022(2) 0.010(2) -0.008(2)
C8 0.038(2) 0.064(3) 0.018(2) 0.003(2) 0.0025(18) -0.014(2)
C11 0.039(3) 0.035(3) 0.042(3) -0.018(2) 0.005(2) 0.005(2)

loop_
_atom_type_symbol
_atom_type_description
_atom_type_scat_dispersion_real
_atom_type_scat_dispersion_imag
_atom_type_scat_source
C C 0.0033 0.0016 'International Tables Vol C Tables 4.2.6.8 and 6.1.1.4'
H H 0.0000 0.0000 'International Tables Vol C Tables 4.2.6.8 and 6.1.1.4'
Dy Dy -0.1892 4.4098 'International Tables Vol C Tables 4.2.6.8 and 6.1.1.4'
N N 0.0061 0.0033 'International Tables Vol C Tables 4.2.6.8 and 6.1.1.4'
O O 0.0106 0.0060 'International Tables Vol C Tables 4.2.6.8 and 6.1.1.4'

loop_
_geom_angle_atom_site_label_1
_geom_angle_atom_site_label_2
_geom_angle_atom_site_label_3
_geom_angle
_geom_angle_site_symmetry_1
_geom_angle_site_symmetry_3
_geom_angle_publ_flag
O1 Dy1 O3 81.54(9) . 3_556 ?
O1 Dy1 O5 74.64(9) . . ?
O1 Dy1 O6 141.08(9) . 3_566 ?
O1 Dy1 O7 75.95(9) . . ?
O1 Dy1 O2 106.24(10) . 3_666 ?
O1 Dy1 N2 144.06(10) . . ?
O1 Dy1 N1 83.52(10) . . ?
O3 Dy1 O5 75.80(9) 3_556 . ?
O3 Dy1 O6 78.55(10) 3_556 3_566 ?
O3 Dy1 O7 141.16(10) 3_556 . ?
O3 Dy1 N2 106.27(9) 3_556 . ?
O3 Dy1 N1 78.12(10) 3_556 . ?
O5 Dy1 O7 126.16(9) . . ?
O5 Dy1 N2 141.20(9) . . ?
O5 Dy1 N1 148.01(10) . . ?
O6 Dy1 O5 68.23(9) 3_566 . ?
O6 Dy1 O7 136.70(10) 3_566 . ?
O6 Dy1 N2 74.20(9) 3_566 . ?
O6 Dy1 N1 123.80(9) 3_566 . ?
O7 Dy1 N2 76.91(9) . . ?
O7 Dy1 N1 68.31(9) . . ?
O2 Dy1 O3 147.53(10) 3_666 3_556 ?
O2 Dy1 O5 76.12(9) 3_666 . ?
O2 Dy1 O6 76.15(10) 3_666 3_566 ?
O2 Dy1 O7 70.29(10) 3_666 . ?
O2 Dy1 N2 86.04(9) 3_666 . ?
O2 Dy1 N1 133.42(10) 3_666 . ?
N2 Dy1 N1 64.70(10) . . ?
C13 O1 Dy1 158.0(3) . . ?
C28 O3 Dy1 116.6(2) . 3_556 ?
C29 O5 Dy1 119.0(2) . . ?
C29 O6 Dy1 119.4(2) . 3_566 ?
Dy1 O7 H7A 110.5 . . ?
Dy1 O7 H7B 110.0 . . ?
H7A O7 H7B 103.7 . . ?
C13 O2 Dy1 138.4(2) . 3_666 ?
C12 N2 Dy1 122.1(3) . . ?
C12 N2 C6 117.9(3) . . ?
C6 N2 Dy1 119.8(2) . . ?
C20 N3 C21 102.2(3) . . ?
N5 N4 H4 124.9 . . ?
C20 N4 H4 124.9 . . ?
C20 N4 N5 110.3(3) . . ?
C2 C3 H3 120.2 . . ?
C2 C3 C4 119.5(4) . . ?
C4 C3 H3 120.2 . . ?
C21 N5 N4 102.4(3) . . ?
C5 N1 Dy1 119.1(2) . . ?
C1 N1 Dy1 123.1(3) . . ?
C1 N1 C5 117.9(4) . . ?
C25 C26 H26 119.8 . . ?
C25 C26 C27 120.3(4) . . ?
C27 C26 H26 119.8 . . ?
C24 C23 H23 119.6 . . ?
C24 C23 C22 120.7(4) . . ?
C22 C23 H23 119.6 . . ?
O5 C29 C29 115.3(4) . 3_566 ?
O6 C29 O5 126.6(3) . . ?
O6 C29 C29 118.1(4) . 3_566 ?
C23 C24 H24 119.3 . . ?
C23 C24 C25 121.4(4) . . ?
C25 C24 H24 119.3 . . ?
N2 C12 H12 118.5 . . ?
N2 C12 C11 123.0(4) . . ?
C11 C12 H12 118.5 . . ?
C3 C2 H2 120.5 . . ?
C3 C2 C1 119.1(4) . . ?
C1 C2 H2 120.5 . . ?
C26 C25 C28 123.0(4) . . ?
C24 C25 C26 118.5(3) . . ?
C24 C25 C28 118.5(3) . . ?
C14 C19 H19 120.0 . . ?
C14 C19 C18 120.1(3) . . ?
C18 C19 H19 120.0 . . ?
N3 C21 C22 124.5(3) . . ?
N5 C21 N3 114.7(3) . . ?
N5 C21 C22 120.8(3) . . ?
C17 C16 H16 120.0 . . ?
C15 C16 H16 120.0 . . ?
C15 C16 C17 119.9(3) . . ?
C19 C14 C13 121.3(3) . . ?
C15 C14 C19 119.1(3) . . ?
C15 C14 C13 119.4(3) . . ?
C23 C22 C21 120.1(3) . . ?
C23 C22 C27 118.5(3) . . ?
C27 C22 C21 121.4(3) . . ?
O3 C28 C25 118.8(3) . . ?
O4 C28 O3 123.2(3) . . ?
O4 C28 C25 117.9(3) . . ?
N3 C20 C17 127.2(3) . . ?
N4 C20 N3 110.3(3) . . ?
N4 C20 C17 122.2(3) . . ?
C4 C9 H9 119.3 . . ?
C8 C9 H9 119.3 . . ?
C8 C9 C4 121.5(4) . . ?
N2 C6 C7 122.6(4) . . ?
N2 C6 C5 118.2(3) . . ?
C7 C6 C5 119.3(4) . . ?
C16 C17 C20 120.3(3) . . ?
C16 C17 C18 118.9(3) . . ?
C18 C17 C20 120.5(3) . . ?
C16 C15 H15 119.3 . . ?
C14 C15 C16 121.3(3) . . ?
C14 C15 H15 119.3 . . ?
O1 C13 C14 118.1(3) . . ?
O2 C13 O1 124.1(3) . . ?
O2 C13 C14 117.8(3) . . ?
C26 C27 H27 119.7 . . ?
C22 C27 C26 120.5(4) . . ?
C22 C27 H27 119.7 . . ?
C3 C4 C9 123.2(4) . . ?
C3 C4 C5 117.8(4) . . ?
C5 C4 C9 119.1(4) . . ?
C6 C7 C10 117.5(4) . . ?
C6 C7 C8 119.9(4) . . ?
C10 C7 C8 122.7(4) . . ?
C19 C18 C17 120.5(3) . . ?
C19 C18 H18 119.7 . . ?
C17 C18 H18 119.7 . . ?
N1 C5 C6 118.1(3) . . ?
N1 C5 C4 122.1(4) . . ?
C4 C5 C6 119.8(4) . . ?
N1 C1 C2 123.6(4) . . ?
N1 C1 H1 118.2 . . ?
C2 C1 H1 118.2 . . ?
C7 C10 H10 120.2 . . ?
C11 C10 C7 119.7(4) . . ?
C11 C10 H10 120.2 . . ?
C9 C8 C7 120.6(4) . . ?
C9 C8 H8 119.7 . . ?
C7 C8 H8 119.7 . . ?
C12 C11 H11 120.3 . . ?
C10 C11 C12 119.4(4) . . ?
C10 C11 H11 120.3 . . ?

loop_
_geom_bond_atom_site_label_1
_geom_bond_atom_site_label_2
_geom_bond_distance
_geom_bond_site_symmetry_2
_geom_bond_publ_flag
Dy1 O1 2.273(3) . ?
Dy1 O3 2.365(3) 3_556 ?
Dy1 O5 2.394(3) . ?
Dy1 O6 2.367(3) 3_566 ?
Dy1 O7 2.487(3) . ?
Dy1 O2 2.335(3) 3_666 ?
Dy1 N2 2.526(3) . ?
Dy1 N1 2.544(3) . ?
O1 C13 1.258(4) . ?
O3 C28 1.259(4) . ?
O5 C29 1.264(5) . ?
O6 C29 1.237(5) . ?
O7 H7A 0.8681 . ?
O7 H7B 0.8681 . ?
O2 C13 1.244(4) . ?
O4 C28 1.247(4) . ?
N2 C12 1.324(5) . ?
N2 C6 1.356(5) . ?
N3 C21 1.364(5) . ?
N3 C20 1.336(5) . ?
N4 H4 0.8600 . ?
N4 N5 1.353(4) . ?
N4 C20 1.334(5) . ?
C3 H3 0.9300 . ?
C3 C2 1.363(7) . ?
C3 C4 1.401(7) . ?
N5 C21 1.329(5) . ?
N1 C5 1.362(5) . ?
N1 C1 1.322(5) . ?
C26 H26 0.9300 . ?
C26 C25 1.384(5) . ?
C26 C27 1.395(5) . ?
C23 H23 0.9300 . ?
C23 C24 1.374(5) . ?
C23 C22 1.382(5) . ?
C29 C29 1.547(7) 3_566 ?
C24 H24 0.9300 . ?
C24 C25 1.377(5) . ?
C12 H12 0.9300 . ?
C12 C11 1.400(6) . ?
C2 H2 0.9300 . ?
C2 C1 1.396(6) . ?
C25 C28 1.507(5) . ?
C19 H19 0.9300 . ?
C19 C14 1.381(5) . ?
C19 C18 1.388(5) . ?
C21 C22 1.476(5) . ?
C16 H16 0.9300 . ?
C16 C17 1.384(5) . ?
C16 C15 1.381(5) . ?
C14 C15 1.375(5) . ?
C14 C13 1.512(5) . ?
C22 C27 1.386(5) . ?
C20 C17 1.474(5) . ?
C9 H9 0.9300 . ?
C9 C4 1.432(6) . ?
C9 C8 1.338(7) . ?
C6 C7 1.403(5) . ?
C6 C5 1.431(5) . ?
C17 C18 1.390(5) . ?
C15 H15 0.9300 . ?
C27 H27 0.9300 . ?
C4 C5 1.411(5) . ?
C7 C10 1.405(7) . ?
C7 C8 1.438(6) . ?
C18 H18 0.9300 . ?
C1 H1 0.9300 . ?
C10 H10 0.9300 . ?
C10 C11 1.347(7) . ?
C8 H8 0.9300 . ?
C11 H11 0.9300 . ?

loop_
_geom_torsion_atom_site_label_1
_geom_torsion_atom_site_label_2
_geom_torsion_atom_site_label_3
_geom_torsion_atom_site_label_4
_geom_torsion
_geom_torsion_site_symmetry_1
_geom_torsion_site_symmetry_2
_geom_torsion_site_symmetry_3
_geom_torsion_site_symmetry_4
_geom_torsion_publ_flag
Dy1 O1 C13 O2 71.8(8) . . . . ?
Dy1 O1 C13 C14 -106.6(6) . . . . ?
Dy1 O3 C28 O4 -4.7(5) 3_556 . . . ?
Dy1 O3 C28 C25 173.1(3) 3_556 . . . ?
Dy1 O5 C29 O6 -178.4(3) . . . . ?
Dy1 O5 C29 C29 1.0(5) . . . 3_566 ?
Dy1 O6 C29 O5 -178.8(3) 3_566 . . . ?
Dy1 O6 C29 C29 1.8(5) 3_566 . . 3_566 ?
Dy1 O2 C13 O1 -31.1(6) 3_666 . . . ?
Dy1 O2 C13 C14 147.3(3) 3_666 . . . ?
Dy1 N2 C12 C11 174.7(3) . . . . ?
Dy1 N2 C6 C7 -175.4(3) . . . . ?
Dy1 N2 C6 C5 3.8(4) . . . . ?
Dy1 N1 C5 C6 -2.3(4) . . . . ?
Dy1 N1 C5 C4 176.5(3) . . . . ?
Dy1 N1 C1 C2 -176.5(3) . . . . ?
N2 C12 C11 C10 0.2(7) . . . . ?
N2 C6 C7 C10 0.9(6) . . . . ?
N2 C6 C7 C8 -179.9(4) . . . . ?
N2 C6 C5 N1 -0.9(5) . . . . ?
N2 C6 C5 C4 -179.7(3) . . . . ?
N3 C21 C22 C23 162.0(4) . . . . ?
N3 C21 C22 C27 -18.7(6) . . . . ?
N3 C20 C17 C16 157.2(4) . . . . ?
N3 C20 C17 C18 -28.7(6) . . . . ?
N4 N5 C21 N3 0.6(4) . . . . ?
N4 N5 C21 C22 -178.3(3) . . . . ?
N4 C20 C17 C16 -29.2(5) . . . . ?
N4 C20 C17 C18 144.9(4) . . . . ?
C3 C2 C1 N1 -0.2(7) . . . . ?
C3 C4 C5 N1 0.4(6) . . . . ?
C3 C4 C5 C6 179.1(4) . . . . ?
N5 N4 C20 N3 0.9(4) . . . . ?
N5 N4 C20 C17 -173.7(3) . . . . ?
N5 C21 C22 C23 -19.2(5) . . . . ?
N5 C21 C22 C27 160.1(4) . . . . ?
C26 C25 C28 O3 40.4(6) . . . . ?
C26 C25 C28 O4 -141.7(4) . . . . ?
C23 C24 C25 C26 0.0(6) . . . . ?
C23 C24 C25 C28 -179.5(4) . . . . ?
C23 C22 C27 C26 -0.2(6) . . . . ?
C24 C23 C22 C21 178.0(4) . . . . ?
C24 C23 C22 C27 -1.3(6) . . . . ?
C24 C25 C28 O3 -140.1(4) . . . . ?
C24 C25 C28 O4 37.8(5) . . . . ?
C12 N2 C6 C7 -0.4(5) . . . . ?
C12 N2 C6 C5 178.7(3) . . . . ?
C2 C3 C4 C9 -179.4(4) . . . . ?
C2 C3 C4 C5 1.7(6) . . . . ?
C25 C26 C27 C22 1.7(7) . . . . ?
C19 C14 C15 C16 3.2(6) . . . . ?
C19 C14 C13 O1 6.8(5) . . . . ?
C19 C14 C13 O2 -171.7(3) . . . . ?
C21 N3 C20 N4 -0.4(4) . . . . ?
C21 N3 C20 C17 173.8(4) . . . . ?
C21 C22 C27 C26 -179.5(4) . . . . ?
C16 C17 C18 C19 3.6(6) . . . . ?
C14 C19 C18 C17 -0.8(6) . . . . ?
C22 C23 C24 C25 1.5(6) . . . . ?
C20 N3 C21 N5 -0.1(4) . . . . ?
C20 N3 C21 C22 178.7(3) . . . . ?
C20 N4 N5 C21 -0.9(4) . . . . ?
C20 C17 C18 C19 -170.6(4) . . . . ?
C9 C4 C5 N1 -178.6(4) . . . . ?
C9 C4 C5 C6 0.1(6) . . . . ?
C6 N2 C12 C11 -0.1(6) . . . . ?
C6 C7 C10 C11 -0.8(6) . . . . ?
C6 C7 C8 C9 -1.0(6) . . . . ?
C17 C16 C15 C14 -0.4(6) . . . . ?
C15 C16 C17 C20 171.2(4) . . . . ?
C15 C16 C17 C18 -3.0(6) . . . . ?
C15 C14 C13 O1 -177.8(4) . . . . ?
C15 C14 C13 O2 3.7(5) . . . . ?
C13 C14 C15 C16 -172.3(4) . . . . ?
C27 C26 C25 C24 -1.6(6) . . . . ?
C27 C26 C25 C28 177.9(4) . . . . ?
C4 C3 C2 C1 -1.8(7) . . . . ?
C4 C9 C8 C7 0.6(7) . . . . ?
C7 C6 C5 N1 178.3(3) . . . . ?
C7 C6 C5 C4 -0.6(5) . . . . ?
C7 C10 C11 C12 0.3(7) . . . . ?
C18 C19 C14 C15 -2.6(6) . . . . ?
C18 C19 C14 C13 172.8(3) . . . . ?
C5 N1 C1 C2 2.2(6) . . . . ?
C5 C6 C7 C10 -178.2(4) . . . . ?
C5 C6 C7 C8 1.0(6) . . . . ?
C1 N1 C5 C6 179.0(3) . . . . ?
C1 N1 C5 C4 -2.3(5) . . . . ?
C10 C7 C8 C9 178.2(4) . . . . ?
C8 C9 C4 C3 -179.1(4) . . . . ?
C8 C9 C4 C5 -0.1(6) . . . . ?
C8 C7 C10 C11 180.0(4) . . . . ?
